data_7249428
loop_
_publ_author_name
'Li, Senlin'
'Gu, Yanan'
'Zhao, Bo'
'Cai, Haocheng'
'Zhao, Zhuo'
'Sun, Qiaozhen'
'Zhang, Bingguang'

_publ_section_title
;
 Effects of the recognition sites of MOFs on turn-off fluorescence
 detection of Fe3+
;
_journal_issue 43
_journal_name_full CrystEngComm
_journal_page_first 6126
_journal_page_last 6133
_journal_paper_doi 10.1039/D4CE00899E
_journal_volume 26
_journal_year 2024
_chemical_formula_moiety 'C42 H34 Cd2 N6 O10 S2'
_chemical_formula_sum 'C42 H34 Cd2 N6 O10 S2'
_chemical_formula_weight 1071.67
_space_group_crystal_system triclinic
_space_group_IT_number 2
_space_group_name_Hall '-P 1'
_space_group_name_H-M_alt 'P -1'
_atom_sites_solution_hydrogens geom
_audit_creation_method SHELXL-2014/7
_audit_update_record
;
2023-03-07 deposited with the CCDC.	2024-10-01 downloaded from the CCDC.
;
_cell_angle_alpha 102.5480(10)
_cell_angle_beta 101.1410(10)
_cell_angle_gamma 102.3540(10)
_cell_formula_units_Z 2
_cell_length_a 10.3270(10)
_cell_length_b 13.8387(13)
_cell_length_c 18.3399(18)
_cell_measurement_reflns_used 19462
_cell_measurement_temperature 296(2)
_cell_measurement_theta_max 26.714
_cell_measurement_theta_min 2.248
_cell_volume 2418.9(4)
_computing_cell_refinement 'Bruker SMART'
_computing_data_collection 'Bruker SMART'
_computing_data_reduction 'Bruker SAINT'
_computing_molecular_graphics 'Bruker SHELXTL'
_computing_publication_material 'Bruker SHELXTL'
_computing_structure_refinement 'SHELXL-2014/7 (Sheldrick, 2014)'
_computing_structure_solution 'Bruker SHELXTL'
_diffrn_ambient_temperature 296(2)
_diffrn_measured_fraction_theta_full 0.994
_diffrn_measured_fraction_theta_max 0.994
_diffrn_measurement_device_type 'CCD Area Detector'
_diffrn_measurement_method 'phi and omega scans'
_diffrn_radiation_type MoK\a
_diffrn_radiation_wavelength 0.71073
_diffrn_reflns_av_R_equivalents 0.0312
_diffrn_reflns_av_unetI/netI 0.0552
_diffrn_reflns_Laue_measured_fraction_full 0.994
_diffrn_reflns_Laue_measured_fraction_max 0.994
_diffrn_reflns_limit_h_max 12
_diffrn_reflns_limit_h_min -12
_diffrn_reflns_limit_k_max 16
_diffrn_reflns_limit_k_min -16
_diffrn_reflns_limit_l_max 21
_diffrn_reflns_limit_l_min -21
_diffrn_reflns_number 16842
_diffrn_reflns_point_group_measured_fraction_full 0.994
_diffrn_reflns_point_group_measured_fraction_max 0.994
_diffrn_reflns_theta_full 25.000
_diffrn_reflns_theta_max 25.000
_diffrn_reflns_theta_min 2.489
_exptl_absorpt_coefficient_mu 1.023
_exptl_absorpt_correction_T_max 0.7521
_exptl_absorpt_correction_T_min 0.7445
_exptl_absorpt_correction_type multi-scan
_exptl_crystal_colour yellow
_exptl_crystal_density_diffrn 1.471
_exptl_crystal_description block
_exptl_crystal_F_000 1072
_exptl_crystal_size_max 0.30
_exptl_crystal_size_mid 0.28
_exptl_crystal_size_min 0.28
_refine_diff_density_max 0.434
_refine_diff_density_min -0.574
_refine_diff_density_rms 0.083
_refine_ls_extinction_method none
_refine_ls_goodness_of_fit_ref 1.036
_refine_ls_hydrogen_treatment constr
_refine_ls_matrix_type full
_refine_ls_number_parameters 559
_refine_ls_number_reflns 8476
_refine_ls_number_restraints 727
_refine_ls_restrained_S_all 1.044
_refine_ls_R_factor_all 0.0601
_refine_ls_R_factor_gt 0.0360
_refine_ls_shift/su_max 0.001
_refine_ls_shift/su_mean 0.000
_refine_ls_structure_factor_coef Fsqd
_refine_ls_weighting_details 'w=1/[\s^2^(Fo^2^)+(0.0370P)^2^] where P=(Fo^2^+2Fc^2^)/3'
_refine_ls_weighting_scheme calc
_refine_ls_wR_factor_gt 0.0800
_refine_ls_wR_factor_ref 0.0848
_reflns_Friedel_coverage 0.000
_reflns_number_gt 6043
_reflns_number_total 8476
_reflns_threshold_expression 'I > 2\s(I)'
_cod_data_source_file d4ce00899e2.cif
_cod_data_source_block a_sq_s
_cod_depositor_comments 'Adding full bibliography for 7249427--7249428.cif.'
_cod_database_code 7249428
_shelx_shelxl_version_number 2014/7
_shelx_space_group_comment
;
The symmetry employed for this shelxl refinement is uniquely defined
by the following loop, which should always be used as a source of
symmetry information in preference to the above space-group names.
They are only intended as comments.
;

loop_
_space_group_symop_operation_xyz
'x, y, z'
'-x, -y, -z'

loop_
_atom_site_label
_atom_site_type_symbol
_atom_site_fract_x
_atom_site_fract_y
_atom_site_fract_z
_atom_site_U_iso_or_equiv
_atom_site_adp_type
_atom_site_occupancy
_atom_site_site_symmetry_order
_atom_site_calc_flag
_atom_site_refinement_flags_posn
_atom_site_refinement_flags_adp
_atom_site_refinement_flags_occupancy
_atom_site_disorder_assembly
_atom_site_disorder_group
Cd1 Cd -0.11582(3) -0.04576(2) 0.57940(2) 0.03108(9) Uani 1 1 d . . . . .
Cd2 Cd 0.65023(3) -0.06968(2) 1.00420(2) 0.03310(10) Uani 1 1 d . . . . .
S1 S 0.40614(15) -0.38256(11) 0.60412(8) 0.0700(4) Uani 1 1 d . . . . .
S2 S -0.73472(19) -0.33468(16) 0.27333(13) 0.1215(8) Uani 1 1 d . U . . .
O1 O 0.1917(3) -0.4511(2) 0.65768(16) 0.0465(8) Uani 1 1 d . . . . .
O2 O 0.0121(3) -0.0638(2) 0.70594(15) 0.0423(7) Uani 1 1 d . . . . .
O3 O -0.0307(3) -0.1808(2) 0.59541(15) 0.0447(7) Uani 1 1 d . . . . .
O4 O 0.5139(3) -0.1869(2) 0.89107(15) 0.0500(8) Uani 1 1 d . . . . .
O5 O 0.4035(3) -0.0726(2) 0.92605(16) 0.0541(8) Uani 1 1 d . . . . .
O6 O -0.5515(3) -0.4260(2) 0.23301(18) 0.0667(10) Uani 1 1 d . . . . .
O7 O -0.4395(3) -0.1977(3) 0.06233(16) 0.0568(9) Uani 1 1 d . . . . .
O8 O -0.2497(3) -0.0832(2) 0.12879(15) 0.0510(8) Uani 1 1 d . . . . .
O9 O -0.2395(3) -0.1478(2) 0.46160(15) 0.0456(8) Uani 1 1 d . . . . .
O10 O -0.0877(3) -0.0608(2) 0.41442(17) 0.0582(9) Uani 1 1 d . . . . .
N1 N 0.2279(4) -0.5665(3) 0.5659(2) 0.0538(10) Uani 1 1 d . . . . .
N2 N -0.2976(3) -0.0552(3) 0.63926(18) 0.0364(8) Uani 1 1 d . . . . .
N3 N -0.2224(3) 0.0809(3) 0.55895(19) 0.0363(8) Uani 1 1 d . . . . .
N4 N 0.7495(3) 0.0348(3) 0.93437(18) 0.0395(9) Uani 1 1 d . . . . .
N5 N 0.8282(3) -0.1287(3) 0.96426(18) 0.0395(9) Uani 1 1 d . . . . .
N6 N -0.7307(5) -0.5341(5) 0.2447(3) 0.1004(19) Uani 1 1 d . . . . .
C1 C 0.2132(4) -0.1534(3) 0.7741(2) 0.0287(8) Uani 1 1 d . U . . .
H1A H 0.2157 -0.0873 0.8007 0.034 Uiso 1 1 calc R U . . .
C2 C 0.1194(4) -0.2010(3) 0.7031(2) 0.0288(8) Uani 1 1 d . U . . .
C3 C 0.1154(4) -0.2997(3) 0.6641(2) 0.0354(9) Uani 1 1 d . U . . .
H3A H 0.0532 -0.3324 0.6166 0.043 Uiso 1 1 calc R U . . .
C4 C 0.2042(4) -0.3490(3) 0.6963(2) 0.0363(9) Uani 1 1 d . U . . .
C5 C 0.2975(4) -0.3030(3) 0.7660(2) 0.0342(9) Uani 1 1 d . U . . .
H5A H 0.3566 -0.3378 0.7868 0.041 Uiso 1 1 calc R U . . .
C6 C 0.3028(4) -0.2035(3) 0.8055(2) 0.0290(8) Uani 1 1 d . U . . .
C7 C 0.2731(4) -0.4693(3) 0.6078(2) 0.0441(11) Uani 1 1 d . U . . .
C8 C 0.2996(6) -0.6042(4) 0.5093(3) 0.0795(17) Uani 1 1 d . U . . .
H8A H 0.2553 -0.6754 0.4838 0.119 Uiso 1 1 calc R U . . .
H8B H 0.2980 -0.5652 0.4720 0.119 Uiso 1 1 calc R U . . .
H8C H 0.3929 -0.5970 0.5350 0.119 Uiso 1 1 calc R U . . .
C9 C 0.1051(5) -0.6352(4) 0.5720(3) 0.0744(16) Uani 1 1 d . U . . .
H9A H 0.0895 -0.7017 0.5373 0.112 Uiso 1 1 calc R U . . .
H9B H 0.1165 -0.6409 0.6239 0.112 Uiso 1 1 calc R U . . .
H9C H 0.0281 -0.6082 0.5587 0.112 Uiso 1 1 calc R U . . .
C10 C 0.0281(4) -0.1442(3) 0.6667(2) 0.0321(9) Uani 1 1 d . U . . .
C11 C 0.4132(4) -0.1512(3) 0.8800(2) 0.0357(10) Uani 1 1 d . U . . .
C12 C -0.3231(4) -0.1172(4) 0.6845(3) 0.0478(11) Uani 1 1 d . U . . .
H12A H -0.2750 -0.1667 0.6865 0.057 Uiso 1 1 calc R U . . .
C13 C -0.4166(5) -0.1113(4) 0.7280(3) 0.0563(12) Uani 1 1 d . U . . .
H13A H -0.4335 -0.1562 0.7583 0.068 Uiso 1 1 calc R U . . .
C14 C -0.4846(5) -0.0361(4) 0.7251(3) 0.0610(13) Uani 1 1 d . U . . .
H14A H -0.5479 -0.0293 0.7545 0.073 Uiso 1 1 calc R U . . .
C15 C -0.4599(4) 0.0286(4) 0.6795(3) 0.0527(11) Uani 1 1 d . U . . .
H15A H -0.5049 0.0799 0.6780 0.063 Uiso 1 1 calc R U . . .
C16 C -0.3660(4) 0.0158(3) 0.6354(2) 0.0404(10) Uani 1 1 d . U . . .
C17 C -0.3377(4) 0.0803(3) 0.5828(2) 0.0380(9) Uani 1 1 d . U . . .
C18 C -0.4258(4) 0.1335(4) 0.5570(3) 0.0502(11) Uani 1 1 d . U . . .
H18A H -0.5068 0.1297 0.5725 0.060 Uiso 1 1 calc R U . . .
C19 C -0.3950(5) 0.1926(4) 0.5080(3) 0.0579(12) Uani 1 1 d . U . . .
H19A H -0.4531 0.2304 0.4911 0.070 Uiso 1 1 calc R U . . .
C20 C -0.2752(5) 0.1941(4) 0.4846(3) 0.0569(12) Uani 1 1 d . U . . .
H20A H -0.2510 0.2327 0.4513 0.068 Uiso 1 1 calc R U . . .
C21 C -0.1932(5) 0.1373(4) 0.5117(3) 0.0485(11) Uani 1 1 d . U . . .
H21A H -0.1126 0.1386 0.4960 0.058 Uiso 1 1 calc R U . . .
C22 C 0.7082(5) 0.1161(4) 0.9212(3) 0.0515(11) Uani 1 1 d . U . . .
H22A H 0.6437 0.1369 0.9455 0.062 Uiso 1 1 calc R U . . .
C23 C 0.7576(5) 0.1703(4) 0.8731(3) 0.0581(12) Uani 1 1 d . U . . .
H23A H 0.7269 0.2265 0.8649 0.070 Uiso 1 1 calc R U . . .
C24 C 0.8535(5) 0.1396(4) 0.8374(3) 0.0588(12) Uani 1 1 d . U . . .
H24A H 0.8871 0.1742 0.8039 0.071 Uiso 1 1 calc R U . . .
C25 C 0.8991(4) 0.0570(4) 0.8515(2) 0.0489(11) Uani 1 1 d . U . . .
H25A H 0.9656 0.0367 0.8289 0.059 Uiso 1 1 calc R U . . .
C26 C 0.8442(4) 0.0046(3) 0.9001(2) 0.0390(9) Uani 1 1 d . U . . .
C27 C 0.8872(4) -0.0846(3) 0.9173(2) 0.0391(10) Uani 1 1 d . U . . .
C28 C 0.9850(4) -0.1228(4) 0.8865(3) 0.0533(11) Uani 1 1 d . U . . .
H28A H 1.0249 -0.0928 0.8526 0.064 Uiso 1 1 calc R U . . .
C29 C 1.0220(5) -0.2044(4) 0.9063(3) 0.0588(12) Uani 1 1 d . U . . .
H29A H 1.0894 -0.2288 0.8872 0.071 Uiso 1 1 calc R U . . .
C30 C 0.9605(5) -0.2502(4) 0.9540(3) 0.0582(12) Uani 1 1 d . U . . .
H30A H 0.9830 -0.3067 0.9673 0.070 Uiso 1 1 calc R U . . .
C31 C 0.8633(4) -0.2091(4) 0.9818(3) 0.0534(11) Uani 1 1 d . U . . .
H31A H 0.8204 -0.2394 1.0144 0.064 Uiso 1 1 calc R U . . .
C32 C -0.2669(4) -0.1501(3) 0.2628(2) 0.0324(9) Uani 1 1 d . U . . .
H32A H -0.1984 -0.0911 0.2684 0.039 Uiso 1 1 calc R U . . .
C33 C -0.2810(4) -0.1863(3) 0.3266(2) 0.0326(9) Uani 1 1 d . U . . .
C34 C -0.3797(4) -0.2761(3) 0.3170(2) 0.0402(10) Uani 1 1 d . U . . .
H34A H -0.3902 -0.3014 0.3592 0.048 Uiso 1 1 calc R U . . .
C35 C -0.4629(4) -0.3282(3) 0.2442(2) 0.0466(10) Uani 1 1 d . U . . .
C36 C -0.4534(4) -0.2912(3) 0.1817(2) 0.0454(10) Uani 1 1 d . U . . .
H36A H -0.5127 -0.3259 0.1336 0.054 Uiso 1 1 calc R U . . .
C37 C -0.3548(4) -0.2016(3) 0.1907(2) 0.0345(9) Uani 1 1 d . U . . .
C38 C -0.3469(4) -0.1583(3) 0.1225(2) 0.0358(9) Uani 1 1 d . U . . .
C39 C -0.1943(4) -0.1271(3) 0.4063(2) 0.0341(9) Uani 1 1 d . U . . .
C40 C -0.6723(6) -0.4344(5) 0.2500(3) 0.0738(15) Uani 1 1 d . U . . .
C41 C -0.6681(7) -0.6187(6) 0.2189(5) 0.132(3) Uani 1 1 d . U . . .
H41A H -0.7260 -0.6828 0.2193 0.198 Uiso 1 1 calc R U . . .
H41B H -0.6583 -0.6218 0.1675 0.198 Uiso 1 1 calc R U . . .
H41C H -0.5797 -0.6062 0.2531 0.198 Uiso 1 1 calc R U . . .
C42 C -0.8615(8) -0.5588(6) 0.2647(5) 0.170(4) Uani 1 1 d . U . . .
H42A H -0.8912 -0.6314 0.2585 0.256 Uiso 1 1 calc R U . . .
H42B H -0.8510 -0.5226 0.3174 0.256 Uiso 1 1 calc R U . . .
H42C H -0.9284 -0.5386 0.2314 0.256 Uiso 1 1 calc R U . . .

loop_
_atom_site_aniso_label
_atom_site_aniso_U_11
_atom_site_aniso_U_22
_atom_site_aniso_U_33
_atom_site_aniso_U_23
_atom_site_aniso_U_13
_atom_site_aniso_U_12
Cd1 0.02605(16) 0.0394(2) 0.02890(17) 0.00874(14) 0.00917(12) 0.00959(14)
Cd2 0.02892(17) 0.0476(2) 0.02313(16) 0.00800(14) 0.00873(12) 0.01067(14)
S1 0.0864(10) 0.0497(8) 0.0788(10) 0.0135(7) 0.0397(8) 0.0152(8)
S2 0.0909(13) 0.0988(15) 0.1501(19) -0.0021(13) 0.0499(13) -0.0075(11)
O1 0.0551(19) 0.0281(17) 0.0486(19) -0.0005(14) 0.0107(15) 0.0082(14)
O2 0.0402(16) 0.0441(19) 0.0406(17) 0.0046(15) 0.0069(13) 0.0170(14)
O3 0.0497(18) 0.0484(19) 0.0304(16) 0.0020(14) -0.0022(13) 0.0213(15)
O4 0.0410(17) 0.064(2) 0.0384(17) 0.0093(16) -0.0031(14) 0.0171(16)
O5 0.060(2) 0.059(2) 0.0309(17) -0.0085(16) 0.0047(14) 0.0177(17)
O6 0.063(2) 0.056(2) 0.058(2) 0.0159(18) 0.0022(18) -0.0192(18)
O7 0.0489(18) 0.078(2) 0.0300(17) 0.0185(16) -0.0015(15) -0.0042(17)
O8 0.070(2) 0.047(2) 0.0302(16) 0.0117(15) 0.0136(15) 0.0020(17)
O9 0.0471(18) 0.057(2) 0.0263(15) 0.0081(14) 0.0075(13) 0.0062(15)
O10 0.0346(17) 0.069(2) 0.0474(19) 0.0049(17) 0.0005(14) -0.0149(17)
N1 0.075(3) 0.035(2) 0.048(2) -0.0026(19) 0.016(2) 0.020(2)
N2 0.0311(18) 0.044(2) 0.037(2) 0.0144(17) 0.0146(15) 0.0059(17)
N3 0.0372(19) 0.036(2) 0.044(2) 0.0155(17) 0.0194(16) 0.0140(16)
N4 0.0340(19) 0.053(2) 0.0323(19) 0.0094(18) 0.0129(15) 0.0123(18)
N5 0.037(2) 0.054(2) 0.0322(19) 0.0132(18) 0.0113(16) 0.0187(18)
N6 0.082(4) 0.090(4) 0.096(4) 0.030(3) 0.013(3) -0.043(3)
C1 0.0313(18) 0.031(2) 0.0241(18) 0.0059(15) 0.0128(15) 0.0051(16)
C2 0.0243(18) 0.034(2) 0.0275(18) 0.0073(16) 0.0080(15) 0.0062(16)
C3 0.0355(19) 0.032(2) 0.0306(19) 0.0010(17) 0.0038(16) 0.0036(17)
C4 0.038(2) 0.033(2) 0.0342(19) 0.0039(17) 0.0079(16) 0.0093(17)
C5 0.0339(19) 0.036(2) 0.035(2) 0.0104(17) 0.0073(16) 0.0133(17)
C6 0.0258(18) 0.038(2) 0.0235(18) 0.0079(16) 0.0087(15) 0.0068(16)
C7 0.054(2) 0.038(2) 0.040(2) 0.010(2) 0.003(2) 0.019(2)
C8 0.119(5) 0.053(3) 0.067(4) 0.000(3) 0.036(3) 0.028(3)
C9 0.079(4) 0.045(3) 0.080(4) -0.008(3) 0.015(3) 0.007(3)
C10 0.0264(18) 0.035(2) 0.032(2) 0.0076(17) 0.0089(16) 0.0025(17)
C11 0.035(2) 0.046(2) 0.023(2) 0.0128(18) 0.0091(17) -0.0018(19)
C12 0.044(2) 0.049(2) 0.054(2) 0.019(2) 0.0181(19) 0.008(2)
C13 0.053(3) 0.062(3) 0.060(3) 0.024(2) 0.031(2) 0.005(2)
C14 0.052(2) 0.070(3) 0.067(3) 0.020(2) 0.037(2) 0.007(2)
C15 0.046(2) 0.056(3) 0.065(3) 0.018(2) 0.030(2) 0.016(2)
C16 0.0336(19) 0.046(2) 0.047(2) 0.0146(18) 0.0230(17) 0.0081(18)
C17 0.0311(19) 0.045(2) 0.044(2) 0.0131(18) 0.0162(17) 0.0154(17)
C18 0.037(2) 0.064(3) 0.056(2) 0.018(2) 0.0207(19) 0.017(2)
C19 0.056(3) 0.062(3) 0.063(3) 0.023(2) 0.013(2) 0.025(2)
C20 0.066(3) 0.058(3) 0.059(3) 0.032(2) 0.022(2) 0.020(2)
C21 0.052(2) 0.055(3) 0.054(2) 0.025(2) 0.028(2) 0.023(2)
C22 0.048(2) 0.061(3) 0.053(2) 0.020(2) 0.019(2) 0.021(2)
C23 0.063(3) 0.062(3) 0.060(3) 0.027(2) 0.023(2) 0.021(2)
C24 0.063(3) 0.067(3) 0.051(2) 0.027(2) 0.023(2) 0.008(2)
C25 0.043(2) 0.062(3) 0.046(2) 0.015(2) 0.0236(19) 0.011(2)
C26 0.0317(19) 0.055(2) 0.034(2) 0.0137(18) 0.0156(16) 0.0124(18)
C27 0.0320(19) 0.051(2) 0.036(2) 0.0089(18) 0.0171(16) 0.0109(18)
C28 0.047(2) 0.061(3) 0.056(2) 0.011(2) 0.030(2) 0.014(2)
C29 0.047(2) 0.067(3) 0.067(3) 0.011(2) 0.028(2) 0.020(2)
C30 0.054(3) 0.058(3) 0.066(3) 0.012(2) 0.021(2) 0.023(2)
C31 0.048(2) 0.065(3) 0.053(2) 0.019(2) 0.024(2) 0.016(2)
C32 0.0300(18) 0.037(2) 0.0308(19) 0.0095(17) 0.0118(15) 0.0060(16)
C33 0.0282(18) 0.040(2) 0.0268(18) 0.0081(17) 0.0067(15) 0.0056(17)
C34 0.040(2) 0.044(2) 0.034(2) 0.0152(18) 0.0076(17) 0.0020(18)
C35 0.045(2) 0.040(2) 0.044(2) 0.0135(19) 0.0048(18) -0.0059(19)
C36 0.047(2) 0.043(2) 0.034(2) 0.0065(18) 0.0024(18) -0.0013(19)
C37 0.0362(19) 0.036(2) 0.0298(19) 0.0063(17) 0.0097(16) 0.0075(17)
C38 0.041(2) 0.042(2) 0.028(2) 0.0084(18) 0.0137(18) 0.0147(19)
C39 0.033(2) 0.037(2) 0.034(2) 0.0117(17) 0.0067(17) 0.0118(18)
C40 0.068(3) 0.071(3) 0.059(3) 0.011(3) 0.004(3) -0.011(3)
C41 0.127(6) 0.072(5) 0.167(7) 0.043(5) -0.013(5) -0.002(4)
C42 0.141(6) 0.152(7) 0.171(7) 0.020(6) 0.071(6) -0.062(5)

loop_
_atom_type_symbol
_atom_type_description
_atom_type_scat_dispersion_real
_atom_type_scat_dispersion_imag
_atom_type_scat_source
C C 0.0033 0.0016 'International Tables Vol C Tables 4.2.6.8 and 6.1.1.4'
H H 0.0000 0.0000 'International Tables Vol C Tables 4.2.6.8 and 6.1.1.4'
N N 0.0061 0.0033 'International Tables Vol C Tables 4.2.6.8 and 6.1.1.4'
O O 0.0106 0.0060 'International Tables Vol C Tables 4.2.6.8 and 6.1.1.4'
S S 0.1246 0.1234 'International Tables Vol C Tables 4.2.6.8 and 6.1.1.4'
Cd Cd -0.8075 1.2024 'International Tables Vol C Tables 4.2.6.8 and 6.1.1.4'

loop_
_geom_angle_atom_site_label_1
_geom_angle_atom_site_label_2
_geom_angle_atom_site_label_3
_geom_angle
_geom_angle_site_symmetry_1
_geom_angle_site_symmetry_3
_geom_angle_publ_flag
O10 Cd1 O9 117.21(10) 2_556 . ?
O10 Cd1 O3 95.54(11) 2_556 . ?
O9 Cd1 O3 86.80(10) . . ?
O10 Cd1 N3 89.56(12) 2_556 . ?
O9 Cd1 N3 89.51(11) . . ?
O3 Cd1 N3 174.67(11) . . ?
O10 Cd1 N2 140.90(12) 2_556 . ?
O9 Cd1 N2 96.81(10) . . ?
O3 Cd1 N2 105.59(11) . . ?
N3 Cd1 N2 71.02(12) . . ?
O10 Cd1 O2 83.39(10) 2_556 . ?
O9 Cd1 O2 138.62(10) . . ?
O3 Cd1 O2 54.20(9) . . ?
N3 Cd1 O2 128.24(10) . . ?
N2 Cd1 O2 82.99(10) . . ?
O10 Cd1 C10 87.43(11) 2_556 . ?
O9 Cd1 C10 113.63(11) . . ?
O3 Cd1 C10 27.31(10) . . ?
N3 Cd1 C10 155.25(12) . . ?
N2 Cd1 C10 96.47(11) . . ?
O2 Cd1 C10 27.03(9) . . ?
O4 Cd2 N4 90.81(11) . . ?
O4 Cd2 N5 84.05(11) . . ?
N4 Cd2 N5 70.17(12) . . ?
O4 Cd2 O5 126.31(10) . 2_657 ?
N4 Cd2 O5 88.60(12) . 2_657 ?
N5 Cd2 O5 143.97(11) . 2_657 ?
O4 Cd2 O7 83.66(10) . 1_656 ?
N4 Cd2 O7 170.50(12) . 1_656 ?
N5 Cd2 O7 101.48(12) . 1_656 ?
O5 Cd2 O7 100.89(11) 2_657 1_656 ?
O4 Cd2 O8 134.07(11) . 1_656 ?
N4 Cd2 O8 127.39(11) . 1_656 ?
N5 Cd2 O8 86.48(11) . 1_656 ?
O5 Cd2 O8 83.94(11) 2_657 1_656 ?
O7 Cd2 O8 54.53(10) 1_656 1_656 ?
O4 Cd2 C38 109.54(12) . 1_656 ?
N4 Cd2 C38 154.21(12) . 1_656 ?
N5 Cd2 C38 95.63(12) . 1_656 ?
O5 Cd2 C38 91.58(11) 2_657 1_656 ?
O7 Cd2 C38 27.17(10) 1_656 1_656 ?
O8 Cd2 C38 27.41(10) 1_656 1_656 ?
C7 O1 C4 118.3(3) . . ?
C10 O2 Cd1 86.0(2) . . ?
C10 O3 Cd1 97.2(2) . . ?
C11 O4 Cd2 101.1(3) . . ?
C11 O5 Cd2 170.0(3) . 2_657 ?
C40 O6 C35 120.2(4) . . ?
C38 O7 Cd2 91.9(3) . 1_454 ?
C38 O8 Cd2 91.2(2) . 1_454 ?
C39 O9 Cd1 114.5(3) . . ?
C39 O10 Cd1 173.1(3) . 2_556 ?
C7 N1 C9 122.0(4) . . ?
C7 N1 C8 119.1(4) . . ?
C9 N1 C8 118.9(4) . . ?
C16 N2 C12 119.3(4) . . ?
C16 N2 Cd1 116.2(3) . . ?
C12 N2 Cd1 123.9(3) . . ?
C21 N3 C17 118.4(4) . . ?
C21 N3 Cd1 122.9(3) . . ?
C17 N3 Cd1 117.0(3) . . ?
C22 N4 C26 119.2(4) . . ?
C22 N4 Cd2 123.3(3) . . ?
C26 N4 Cd2 117.2(3) . . ?
C31 N5 C27 119.4(4) . . ?
C31 N5 Cd2 122.3(3) . . ?
C27 N5 Cd2 118.0(3) . . ?
C40 N6 C42 118.0(7) . . ?
C40 N6 C41 123.1(6) . . ?
C42 N6 C41 118.9(6) . . ?
C6 C1 C2 120.5(4) . . ?
C6 C1 H1A 119.8 . . ?
C2 C1 H1A 119.8 . . ?
C3 C2 C1 119.5(4) . . ?
C3 C2 C10 119.9(3) . . ?
C1 C2 C10 120.5(3) . . ?
C4 C3 C2 119.4(4) . . ?
C4 C3 H3A 120.3 . . ?
C2 C3 H3A 120.3 . . ?
C3 C4 C5 121.8(4) . . ?
C3 C4 O1 117.9(3) . . ?
C5 C4 O1 120.2(4) . . ?
C4 C5 C6 119.2(4) . . ?
C4 C5 H5A 120.4 . . ?
C6 C5 H5A 120.4 . . ?
C1 C6 C5 119.6(3) . . ?
C1 C6 C11 121.9(4) . . ?
C5 C6 C11 118.4(4) . . ?
N1 C7 O1 109.1(4) . . ?
N1 C7 S1 127.0(4) . . ?
O1 C7 S1 123.9(3) . . ?
N1 C8 H8A 109.5 . . ?
N1 C8 H8B 109.5 . . ?
H8A C8 H8B 109.5 . . ?
N1 C8 H8C 109.5 . . ?
H8A C8 H8C 109.5 . . ?
H8B C8 H8C 109.5 . . ?
N1 C9 H9A 109.5 . . ?
N1 C9 H9B 109.5 . . ?
H9A C9 H9B 109.5 . . ?
N1 C9 H9C 109.5 . . ?
H9A C9 H9C 109.5 . . ?
H9B C9 H9C 109.5 . . ?
O2 C10 O3 122.0(4) . . ?
O2 C10 C2 120.4(3) . . ?
O3 C10 C2 117.6(4) . . ?
O2 C10 Cd1 67.0(2) . . ?
O3 C10 Cd1 55.5(2) . . ?
C2 C10 Cd1 169.8(3) . . ?
O4 C11 O5 122.6(4) . . ?
O4 C11 C6 117.1(4) . . ?
O5 C11 C6 120.2(4) . . ?
N2 C12 C13 123.1(5) . . ?
N2 C12 H12A 118.5 . . ?
C13 C12 H12A 118.5 . . ?
C12 C13 C14 117.3(5) . . ?
C12 C13 H13A 121.3 . . ?
C14 C13 H13A 121.3 . . ?
C15 C14 C13 120.7(4) . . ?
C15 C14 H14A 119.7 . . ?
C13 C14 H14A 119.7 . . ?
C14 C15 C16 118.5(5) . . ?
C14 C15 H15A 120.8 . . ?
C16 C15 H15A 120.8 . . ?
N2 C16 C15 121.1(4) . . ?
N2 C16 C17 117.4(3) . . ?
C15 C16 C17 121.5(4) . . ?
N3 C17 C18 121.3(4) . . ?
N3 C17 C16 116.4(4) . . ?
C18 C17 C16 122.3(4) . . ?
C17 C18 C19 120.2(4) . . ?
C17 C18 H18A 119.9 . . ?
C19 C18 H18A 119.9 . . ?
C18 C19 C20 118.2(5) . . ?
C18 C19 H19A 120.9 . . ?
C20 C19 H19A 120.9 . . ?
C21 C20 C19 118.3(4) . . ?
C21 C20 H20A 120.8 . . ?
C19 C20 H20A 120.8 . . ?
N3 C21 C20 123.5(4) . . ?
N3 C21 H21A 118.2 . . ?
C20 C21 H21A 118.2 . . ?
N4 C22 C23 122.5(4) . . ?
N4 C22 H22A 118.8 . . ?
C23 C22 H22A 118.8 . . ?
C24 C23 C22 118.7(5) . . ?
C24 C23 H23A 120.7 . . ?
C22 C23 H23A 120.7 . . ?
C23 C24 C25 119.5(4) . . ?
C23 C24 H24A 120.2 . . ?
C25 C24 H24A 120.2 . . ?
C24 C25 C26 119.1(4) . . ?
C24 C25 H25A 120.4 . . ?
C26 C25 H25A 120.4 . . ?
N4 C26 C25 120.9(4) . . ?
N4 C26 C27 117.0(4) . . ?
C25 C26 C27 122.1(4) . . ?
N5 C27 C28 120.2(4) . . ?
N5 C27 C26 117.0(3) . . ?
C28 C27 C26 122.8(4) . . ?
C29 C28 C27 119.6(5) . . ?
C29 C28 H28A 120.2 . . ?
C27 C28 H28A 120.2 . . ?
C30 C29 C28 120.2(4) . . ?
C30 C29 H29A 119.9 . . ?
C28 C29 H29A 119.9 . . ?
C29 C30 C31 117.2(5) . . ?
C29 C30 H30A 121.4 . . ?
C31 C30 H30A 121.4 . . ?
N5 C31 C30 123.4(5) . . ?
N5 C31 H31A 118.3 . . ?
C30 C31 H31A 118.3 . . ?
C37 C32 C33 120.2(4) . . ?
C37 C32 H32A 119.9 . . ?
C33 C32 H32A 119.9 . . ?
C34 C33 C32 119.4(4) . . ?
C34 C33 C39 119.5(3) . . ?
C32 C33 C39 121.0(4) . . ?
C33 C34 C35 119.4(4) . . ?
C33 C34 H34A 120.3 . . ?
C35 C34 H34A 120.3 . . ?
C36 C35 C34 121.7(4) . . ?
C36 C35 O6 119.0(4) . . ?
C34 C35 O6 119.2(4) . . ?
C35 C36 C37 119.3(4) . . ?
C35 C36 H36A 120.4 . . ?
C37 C36 H36A 120.4 . . ?
C36 C37 C32 120.0(4) . . ?
C36 C37 C38 119.5(4) . . ?
C32 C37 C38 120.4(4) . . ?
O7 C38 O8 122.2(4) . . ?
O7 C38 C37 118.5(4) . . ?
O8 C38 C37 119.4(4) . . ?
O7 C38 Cd2 60.9(2) . 1_454 ?
O8 C38 Cd2 61.4(2) . 1_454 ?
C37 C38 Cd2 174.4(3) . 1_454 ?
O10 C39 O9 123.7(4) . . ?
O10 C39 C33 120.1(4) . . ?
O9 C39 C33 116.1(3) . . ?
O6 C40 N6 109.6(6) . . ?
O6 C40 S2 122.7(4) . . ?
N6 C40 S2 127.7(5) . . ?
N6 C41 H41A 109.5 . . ?
N6 C41 H41B 109.5 . . ?
H41A C41 H41B 109.5 . . ?
N6 C41 H41C 109.5 . . ?
H41A C41 H41C 109.5 . . ?
H41B C41 H41C 109.5 . . ?
N6 C42 H42A 109.5 . . ?
N6 C42 H42B 109.5 . . ?
H42A C42 H42B 109.5 . . ?
N6 C42 H42C 109.5 . . ?
H42A C42 H42C 109.5 . . ?
H42B C42 H42C 109.5 . . ?

loop_
_geom_bond_atom_site_label_1
_geom_bond_atom_site_label_2
_geom_bond_distance
_geom_bond_site_symmetry_2
_geom_bond_publ_flag
Cd1 O10 2.261(3) 2_556 ?
Cd1 O9 2.265(3) . ?
Cd1 O3 2.279(3) . ?
Cd1 N3 2.318(3) . ?
Cd1 N2 2.345(3) . ?
Cd1 O2 2.530(3) . ?
Cd1 C10 2.742(4) . ?
Cd2 O4 2.313(3) . ?
Cd2 N4 2.336(3) . ?
Cd2 N5 2.341(3) . ?
Cd2 O5 2.338(3) 2_657 ?
Cd2 O7 2.373(3) 1_656 ?
Cd2 O8 2.383(3) 1_656 ?
Cd2 C38 2.714(4) 1_656 ?
S1 C7 1.642(5) . ?
S2 C40 1.654(7) . ?
O1 C7 1.377(5) . ?
O1 C4 1.402(5) . ?
O2 C10 1.249(4) . ?
O3 C10 1.268(4) . ?
O4 C11 1.244(5) . ?
O5 C11 1.260(5) . ?
O5 Cd2 2.338(3) 2_657 ?
O6 C40 1.330(6) . ?
O6 C35 1.410(5) . ?
O7 C38 1.240(4) . ?
O7 Cd2 2.373(3) 1_454 ?
O8 C38 1.250(5) . ?
O8 Cd2 2.383(3) 1_454 ?
O9 C39 1.257(4) . ?
O10 C39 1.234(4) . ?
O10 Cd1 2.261(3) 2_556 ?
N1 C7 1.328(5) . ?
N1 C9 1.452(6) . ?
N1 C8 1.457(6) . ?
N2 C16 1.333(5) . ?
N2 C12 1.339(5) . ?
N3 C21 1.322(5) . ?
N3 C17 1.345(5) . ?
N4 C22 1.338(5) . ?
N4 C26 1.350(5) . ?
N5 C31 1.325(5) . ?
N5 C27 1.326(5) . ?
N6 C40 1.356(7) . ?
N6 C42 1.457(8) . ?
N6 C41 1.488(8) . ?
C1 C6 1.382(5) . ?
C1 C2 1.391(5) . ?
C1 H1A 0.9300 . ?
C2 C3 1.386(5) . ?
C2 C10 1.502(5) . ?
C3 C4 1.373(5) . ?
C3 H3A 0.9300 . ?
C4 C5 1.370(5) . ?
C5 C6 1.393(5) . ?
C5 H5A 0.9300 . ?
C6 C11 1.519(5) . ?
C8 H8A 0.9600 . ?
C8 H8B 0.9600 . ?
C8 H8C 0.9600 . ?
C9 H9A 0.9600 . ?
C9 H9B 0.9600 . ?
C9 H9C 0.9600 . ?
C12 C13 1.372(6) . ?
C12 H12A 0.9300 . ?
C13 C14 1.378(7) . ?
C13 H13A 0.9300 . ?
C14 C15 1.372(6) . ?
C14 H14A 0.9300 . ?
C15 C16 1.393(5) . ?
C15 H15A 0.9300 . ?
C16 C17 1.477(6) . ?
C17 C18 1.365(6) . ?
C18 C19 1.377(6) . ?
C18 H18A 0.9300 . ?
C19 C20 1.383(6) . ?
C19 H19A 0.9300 . ?
C20 C21 1.368(6) . ?
C20 H20A 0.9300 . ?
C21 H21A 0.9300 . ?
C22 C23 1.378(6) . ?
C22 H22A 0.9300 . ?
C23 C24 1.379(6) . ?
C23 H23A 0.9300 . ?
C24 C25 1.380(6) . ?
C24 H24A 0.9300 . ?
C25 C26 1.393(6) . ?
C25 H25A 0.9300 . ?
C26 C27 1.474(6) . ?
C27 C28 1.391(6) . ?
C28 C29 1.366(6) . ?
C28 H28A 0.9300 . ?
C29 C30 1.361(6) . ?
C29 H29A 0.9300 . ?
C30 C31 1.380(6) . ?
C30 H30A 0.9300 . ?
C31 H31A 0.9300 . ?
C32 C37 1.390(5) . ?
C32 C33 1.390(5) . ?
C32 H32A 0.9300 . ?
C33 C34 1.382(5) . ?
C33 C39 1.507(5) . ?
C34 C35 1.384(5) . ?
C34 H34A 0.9300 . ?
C35 C36 1.365(6) . ?
C36 C37 1.380(5) . ?
C36 H36A 0.9300 . ?
C37 C38 1.507(5) . ?
C38 Cd2 2.714(4) 1_454 ?
C41 H41A 0.9600 . ?
C41 H41B 0.9600 . ?
C41 H41C 0.9600 . ?
C42 H42A 0.9600 . ?
C42 H42B 0.9600 . ?
C42 H42C 0.9600 . ?
